data_1539480
loop_
_publ_author_name
'Soufiane, A.'
'Vilminot, S.'
'Cot, L.'

_publ_section_title
;
 Etude structurale de la forme basse temperature de N H4 Sn2 F5 (type
 gamma)
;
_journal_name_full 'Zeitschrift fuer Anorganische und Allgemeine Chemie'
_journal_page_first 233
_journal_page_last 239
_journal_volume 556
_journal_year 1988
_chemical_formula_sum 'F4.47 H1.68 N0.42 Sn1.68'
_chemical_name_systematic '(N H4).42 Sn1.68 F4.47'
_space_group_IT_number 12
_symmetry_space_group_name_Hall '-C 2y'
_symmetry_space_group_name_H-M 'C 1 2/m 1'
_cell_angle_alpha 90
_cell_angle_beta 103.5
_cell_angle_gamma 90
_cell_formula_units_Z 6
_cell_length_a 7.361
_cell_length_b 12.752
_cell_length_c 10.492
_cell_volume 957.646
_citation_journal_id_ASTM ZAACAB
_cod_data_source_file Soufiane_ZAACAB_1988_1959.cif
_cod_data_source_block H1.68F4.47N0.42Sn1.68
_cod_original_cell_volume 957.6458
_cod_original_formula_sum 'H1.68 F4.47 N0.42 Sn1.68'
_cod_database_code 1539480

loop_
_symmetry_equiv_pos_as_xyz
x,y,z
-x,y,-z
-x,-y,-z
x,-y,z
x+1/2,y+1/2,z
-x+1/2,y+1/2,-z
-x+1/2,-y+1/2,-z
x+1/2,-y+1/2,z

loop_
_atom_site_label
_atom_site_type_symbol
_atom_site_fract_x
_atom_site_fract_y
_atom_site_fract_z
_atom_site_occupancy
_atom_site_U_iso_or_equiv
_atom_site_attached_hydrogens
Sn1 Sn+2 0.232 0.1726 0.1675 1 0.0 0
Sn2 Sn+2 0.7035 0 0.1675 0.5 0.0 0
F4 F-1 0.167 0 0.203 0.39 0.0 0
N1 N-3 0 0.172 0.5 0.5 0.0 4
F2 F-1 0.704 0.173 0.636 1 0.0 0
F5 F-1 0.904 0.172 0.214 0.94 0.0 0
F1 F-1 0.767 0 0.365 0.5 0.0 0
N2 N-3 0 0.5 0.5 0.25 0.0 4
F3 F-1 0.515 0.114 0.198 0.96 0.0 0
